data_7105035
loop_
_publ_author_name
'Lin, Sheng-Hsun'
'Wu, Fang-Iy'
'Liu, Rai-Shung'

_publ_section_title
;
 Synthesis, photophysical properties and color tuning of highly
 fluorescent 9,10-disubstituted-2,3,6,7-tetraphenylanthracene.
;
_journal_issue 45
_journal_name_full 'Chemical communications (Cambridge, England)'
_journal_page_first 6961
_journal_page_last 6963
_journal_paper_doi 10.1039/b912289c
_journal_year 2009
_chemical_formula_sum 'C38 H49 Si'
_chemical_formula_weight 533.86
_chemical_name_systematic
;
?
;
_space_group_IT_number 2
_symmetry_cell_setting triclinic
_symmetry_space_group_name_Hall '-P 1'
_symmetry_space_group_name_H-M 'P -1'
_atom_sites_solution_hydrogens geom
_atom_sites_solution_primary direct
_atom_sites_solution_secondary difmap
_audit_creation_method SHELXL-97
_cell_angle_alpha 64.9740(10)
_cell_angle_beta 81.5660(10)
_cell_angle_gamma 75.5150(10)
_cell_formula_units_Z 2
_cell_length_a 8.3308(2)
_cell_length_b 14.4923(4)
_cell_length_c 16.8856(4)
_cell_measurement_reflns_used 9990
_cell_measurement_temperature 100(2)
_cell_measurement_theta_max 25
_cell_measurement_theta_min 2.5
_cell_volume 1786.59(8)
_computing_cell_refinement 'Bruker APEX2'
_computing_data_collection 'Bruker APEX2'
_computing_data_reduction 'Bruker Saint'
_computing_molecular_graphics 'Bruker APEX2'
_computing_publication_material 'Bruker APEX2'
_computing_structure_refinement 'Shelxtl-97 (Sheldrick, 2008)'
_computing_structure_solution 'Shelxtl-97 (Sheldrick, 2008)'
_diffrn_ambient_temperature 100(2)
_diffrn_measured_fraction_theta_full 0.996
_diffrn_measured_fraction_theta_max 0.996
_diffrn_measurement_device_type 'CCD area detector'
_diffrn_measurement_method 'phi and omega scans'
_diffrn_radiation_monochromator graphite
_diffrn_radiation_source 'fine-focus sealed tube'
_diffrn_radiation_type MoK\a
_diffrn_radiation_wavelength 0.71073
_diffrn_reflns_av_R_equivalents 0.0243
_diffrn_reflns_av_sigmaI/netI 0.0260
_diffrn_reflns_limit_h_max 11
_diffrn_reflns_limit_h_min -11
_diffrn_reflns_limit_k_max 19
_diffrn_reflns_limit_k_min -19
_diffrn_reflns_limit_l_max 22
_diffrn_reflns_limit_l_min -22
_diffrn_reflns_number 33607
_diffrn_reflns_theta_full 28.33
_diffrn_reflns_theta_max 28.33
_diffrn_reflns_theta_min 1.61
_exptl_absorpt_coefficient_mu 0.087
_exptl_absorpt_correction_T_max 0.7457
_exptl_absorpt_correction_T_min 0.7043
_exptl_absorpt_correction_type empirical
_exptl_crystal_colour Yellow
_exptl_crystal_density_diffrn 0.992
_exptl_crystal_density_meas ?
_exptl_crystal_density_method .
_exptl_crystal_description Columnar
_exptl_crystal_F_000 582
_exptl_crystal_size_max 0.30
_exptl_crystal_size_mid 0.20
_exptl_crystal_size_min 0.20
_refine_diff_density_max 0.348
_refine_diff_density_min -0.240
_refine_diff_density_rms 0.050
_refine_ls_extinction_method none
_refine_ls_goodness_of_fit_ref 1.044
_refine_ls_hydrogen_treatment constr
_refine_ls_matrix_type full
_refine_ls_number_parameters 364
_refine_ls_number_reflns 8871
_refine_ls_number_restraints 0
_refine_ls_restrained_S_all 1.044
_refine_ls_R_factor_all 0.0508
_refine_ls_R_factor_gt 0.0425
_refine_ls_shift/su_max 0.002
_refine_ls_shift/su_mean 0.000
_refine_ls_structure_factor_coef Fsqd
_refine_ls_weighting_details 'calc w=1/[\s^2^(Fo^2^)+(0.0647P)^2^+0.6726P] where P=(Fo^2^+2Fc^2^)/3'
_refine_ls_weighting_scheme calc
_refine_ls_wR_factor_gt 0.1229
_refine_ls_wR_factor_ref 0.1284
_reflns_number_gt 7384
_reflns_number_total 8871
_reflns_threshold_expression >2sigma(I)
_cod_data_source_file b912289c.txt
_cod_data_source_block 08dc38lts
_cod_depositor_comments
;
The following automatic conversions were performed:
'_symmetry_cell_setting' value 'Triclinic' changed to 'triclinic'
according to '/home/saulius/struct/CIF-dictionaries/cif_core.dic'
dictionary named 'cif_core.dic' version 2.4.1 from 2010-06-29.

Automatic conversion script
Id: cif_fix_enum 1527 2010-12-29 10:47:43Z saulius 
;
_cod_original_sg_symbol_H-M P-1
_cod_database_code 7105035

loop_
_symmetry_equiv_pos_as_xyz
'x, y, z'
'-x, -y, -z'

loop_
_atom_site_label
_atom_site_type_symbol
_atom_site_fract_x
_atom_site_fract_y
_atom_site_fract_z
_atom_site_U_iso_or_equiv
_atom_site_adp_type
_atom_site_occupancy
_atom_site_symmetry_multiplicity
_atom_site_calc_flag
_atom_site_refinement_flags
_atom_site_disorder_assembly
_atom_site_disorder_group
Si1 Si 0.80158(4) 0.55602(2) 0.18466(2) 0.01783(9) Uani 1 1 d . . .
C1 C 0.56777(14) 0.89417(9) 0.05086(7) 0.0149(2) Uani 1 1 d . . .
C2 C 0.40359(14) 0.93852(9) 0.07014(7) 0.0148(2) Uani 1 1 d . . .
C3 C 0.30182(14) 0.88022(9) 0.13953(7) 0.0160(2) Uani 1 1 d . . .
H3 H 0.3462 0.8092 0.1742 0.019 Uiso 1 1 calc R . .
C4 C 0.14187(14) 0.92314(9) 0.15806(7) 0.0159(2) Uani 1 1 d . . .
C5 C 0.07376(14) 1.03103(9) 0.10620(7) 0.0157(2) Uani 1 1 d . . .
C6 C 0.16855(14) 1.08767(9) 0.03813(7) 0.0155(2) Uani 1 1 d . . .
H6 H 0.1216 1.1581 0.0031 0.019 Uiso 1 1 calc R . .
C7 C 0.66554(14) 0.95490(9) -0.01784(7) 0.0147(2) Uani 1 1 d . . .
C8 C 0.63604(14) 0.78590(9) 0.09837(7) 0.0157(2) Uani 1 1 d . . .
C9 C 0.69881(14) 0.69459(9) 0.13354(8) 0.0175(2) Uani 1 1 d . . .
C10 C 1.03241(16) 0.54823(10) 0.16533(10) 0.0259(3) Uani 1 1 d . . .
H10 H 1.0887 0.4733 0.1937 0.031 Uiso 1 1 calc R . .
C11 C 1.09296(19) 0.60786(16) 0.20739(14) 0.0466(5) Uani 1 1 d . . .
H11A H 1.2134 0.6010 0.1971 0.070 Uiso 1 1 calc R . .
H11B H 1.0659 0.5791 0.2705 0.070 Uiso 1 1 calc R . .
H11C H 1.0383 0.6816 0.1815 0.070 Uiso 1 1 calc R . .
C12 C 1.08362(18) 0.58722(13) 0.06749(11) 0.0343(3) Uani 1 1 d . . .
H12A H 1.0271 0.6600 0.0375 0.051 Uiso 1 1 calc R . .
H12B H 1.0525 0.5445 0.0425 0.051 Uiso 1 1 calc R . .
H12C H 1.2040 0.5820 0.0599 0.051 Uiso 1 1 calc R . .
C13 C 0.73195(16) 0.48635(10) 0.12802(9) 0.0225(3) Uani 1 1 d . . .
H13 H 0.7878 0.5090 0.0683 0.027 Uiso 1 1 calc R . .
C14 C 0.79145(19) 0.36773(11) 0.17159(11) 0.0321(3) Uani 1 1 d . . .
H14A H 0.7296 0.3401 0.2276 0.048 Uiso 1 1 calc R . .
H14B H 0.9102 0.3508 0.1817 0.048 Uiso 1 1 calc R . .
H14C H 0.7726 0.3365 0.1333 0.048 Uiso 1 1 calc R . .
C15 C 0.54564(17) 0.51509(11) 0.11388(10) 0.0283(3) Uani 1 1 d . . .
H15A H 0.5220 0.4811 0.0789 0.042 Uiso 1 1 calc R . .
H15B H 0.5110 0.5908 0.0830 0.042 Uiso 1 1 calc R . .
H15C H 0.4847 0.4918 0.1707 0.042 Uiso 1 1 calc R . .
C16 C 0.74291(19) 0.51309(11) 0.30483(9) 0.0282(3) Uani 1 1 d . . .
H16 H 0.7691 0.5652 0.3225 0.034 Uiso 1 1 calc R . .
C17 C 0.8458(3) 0.40699(13) 0.36220(11) 0.0509(5) Uani 1 1 d . . .
H17A H 0.8201 0.3941 0.4240 0.076 Uiso 1 1 calc R . .
H17B H 0.9643 0.4072 0.3486 0.076 Uiso 1 1 calc R . .
H17C H 0.8188 0.3520 0.3505 0.076 Uiso 1 1 calc R . .
C18 C 0.5577(2) 0.51596(15) 0.32642(10) 0.0410(4) Uani 1 1 d . . .
H18A H 0.5286 0.4584 0.3195 0.061 Uiso 1 1 calc R . .
H18B H 0.4939 0.5823 0.2867 0.061 Uiso 1 1 calc R . .
H18C H 0.5317 0.5090 0.3869 0.061 Uiso 1 1 calc R . .
C19 C 0.03940(15) 0.85923(9) 0.23049(8) 0.0168(2) Uani 1 1 d . . .
C20 C 0.09720(16) 0.80444(10) 0.31488(8) 0.0229(3) Uani 1 1 d . . .
H20 H 0.2076 0.8019 0.3252 0.027 Uiso 1 1 calc R . .
C21 C -0.00520(17) 0.75352(11) 0.38395(8) 0.0261(3) Uani 1 1 d . . .
H21 H 0.0366 0.7168 0.4409 0.031 Uiso 1 1 calc R . .
C22 C -0.16846(16) 0.75488(10) 0.37174(8) 0.0216(3) Uani 1 1 d . . .
C23 C -0.22146(15) 0.80474(10) 0.28646(8) 0.0196(2) Uani 1 1 d . . .
H23 H -0.3293 0.8035 0.2754 0.023 Uiso 1 1 calc R . .
C24 C -0.11983(15) 0.85630(9) 0.21727(8) 0.0180(2) Uani 1 1 d . . .
H24 H -0.1598 0.8902 0.1598 0.022 Uiso 1 1 calc R . .
C25 C -0.28193(17) 0.70509(11) 0.45109(9) 0.0270(3) Uani 1 1 d . . .
C26 C -0.2071(2) 0.58869(12) 0.49826(9) 0.0337(3) Uani 1 1 d . . .
H26A H -0.0959 0.5799 0.5165 0.051 Uiso 1 1 calc R . .
H26B H -0.1997 0.5541 0.4586 0.051 Uiso 1 1 calc R . .
H26C H -0.2780 0.5577 0.5499 0.051 Uiso 1 1 calc R . .
C27 C -0.45688(18) 0.71778(13) 0.42459(10) 0.0348(3) Uani 1 1 d . . .
H27A H -0.5258 0.6864 0.4770 0.052 Uiso 1 1 calc R . .
H27B H -0.4508 0.6831 0.3851 0.052 Uiso 1 1 calc R . .
H27C H -0.5060 0.7920 0.3947 0.052 Uiso 1 1 calc R . .
C28 C -0.2949(2) 0.75757(15) 0.51440(11) 0.0399(4) Uani 1 1 d . . .
H28A H -0.3414 0.8322 0.4847 0.060 Uiso 1 1 calc R . .
H28B H -0.1843 0.7476 0.5339 0.060 Uiso 1 1 calc R . .
H28C H -0.3674 0.7265 0.5652 0.060 Uiso 1 1 calc R . .
C29 C -0.09587(14) 1.08235(9) 0.12672(8) 0.0159(2) Uani 1 1 d . . .
C30 C -0.14698(15) 1.07402(9) 0.21156(8) 0.0183(2) Uani 1 1 d . . .
H30 H -0.0694 1.0399 0.2564 0.022 Uiso 1 1 calc R . .
C31 C -0.30899(15) 1.11463(9) 0.23141(8) 0.0187(2) Uani 1 1 d . . .
H31 H -0.3404 1.1074 0.2898 0.022 Uiso 1 1 calc R . .
C32 C -0.42771(15) 1.16617(9) 0.16750(8) 0.0174(2) Uani 1 1 d . . .
C33 C -0.37375(15) 1.17860(10) 0.08214(8) 0.0190(2) Uani 1 1 d . . .
H33 H -0.4497 1.2160 0.0367 0.023 Uiso 1 1 calc R . .
C34 C -0.21119(15) 1.13754(9) 0.06186(8) 0.0179(2) Uani 1 1 d . . .
H34 H -0.1784 1.1472 0.0030 0.021 Uiso 1 1 calc R . .
C35 C -0.61074(15) 1.19909(11) 0.19295(9) 0.0224(3) Uani 1 1 d . . .
C36 C -0.68420(18) 1.10070(13) 0.23398(11) 0.0339(3) Uani 1 1 d . . .
H36A H -0.6718 1.0689 0.1918 0.051 Uiso 1 1 calc R . .
H36B H -0.8022 1.1195 0.2495 0.051 Uiso 1 1 calc R . .
H36C H -0.6254 1.0510 0.2867 0.051 Uiso 1 1 calc R . .
C37 C -0.62899(18) 1.24705(12) 0.26007(10) 0.0304(3) Uani 1 1 d . . .
H37A H -0.5725 1.1958 0.3131 0.046 Uiso 1 1 calc R . .
H37B H -0.7470 1.2674 0.2748 0.046 Uiso 1 1 calc R . .
H37C H -0.5792 1.3086 0.2352 0.046 Uiso 1 1 calc R . .
C38 C -0.70919(17) 1.27876(13) 0.11335(10) 0.0343(3) Uani 1 1 d . . .
H38A H -0.6598 1.3404 0.0854 0.051 Uiso 1 1 calc R . .
H38B H -0.8246 1.2991 0.1323 0.051 Uiso 1 1 calc R . .
H38C H -0.7062 1.2477 0.0715 0.051 Uiso 1 1 calc R . .

loop_
_atom_site_aniso_label
_atom_site_aniso_U_11
_atom_site_aniso_U_22
_atom_site_aniso_U_33
_atom_site_aniso_U_23
_atom_site_aniso_U_13
_atom_site_aniso_U_12
Si1 0.01695(17) 0.01333(16) 0.02006(17) -0.00432(12) -0.00279(12) -0.00102(12)
C1 0.0150(5) 0.0142(5) 0.0149(5) -0.0053(4) -0.0014(4) -0.0026(4)
C2 0.0146(5) 0.0150(5) 0.0149(5) -0.0060(4) -0.0006(4) -0.0034(4)
C3 0.0161(5) 0.0138(5) 0.0162(5) -0.0042(4) -0.0011(4) -0.0031(4)
C4 0.0163(6) 0.0167(5) 0.0149(5) -0.0059(4) 0.0002(4) -0.0051(4)
C5 0.0142(5) 0.0172(5) 0.0164(5) -0.0079(4) -0.0012(4) -0.0025(4)
C6 0.0147(5) 0.0139(5) 0.0166(5) -0.0059(4) -0.0013(4) -0.0012(4)
C7 0.0141(5) 0.0149(5) 0.0155(5) -0.0063(4) -0.0006(4) -0.0033(4)
C8 0.0136(5) 0.0187(5) 0.0154(5) -0.0075(4) 0.0015(4) -0.0046(4)
C9 0.0146(5) 0.0191(5) 0.0170(5) -0.0063(4) 0.0016(4) -0.0039(4)
C10 0.0180(6) 0.0222(6) 0.0392(8) -0.0162(6) -0.0062(5) 0.0023(5)
C11 0.0199(7) 0.0640(12) 0.0812(13) -0.0546(11) -0.0021(8) -0.0065(7)
C12 0.0191(7) 0.0372(8) 0.0459(9) -0.0184(7) 0.0053(6) -0.0060(6)
C13 0.0207(6) 0.0211(6) 0.0270(6) -0.0111(5) 0.0011(5) -0.0055(5)
C14 0.0259(7) 0.0220(7) 0.0508(9) -0.0176(6) -0.0008(6) -0.0044(5)
C15 0.0256(7) 0.0277(7) 0.0336(7) -0.0124(6) -0.0055(5) -0.0068(6)
C16 0.0385(8) 0.0221(6) 0.0194(6) -0.0023(5) -0.0058(5) -0.0072(6)
C17 0.0820(14) 0.0282(8) 0.0301(8) 0.0021(6) -0.0232(9) -0.0036(8)
C18 0.0481(10) 0.0530(10) 0.0241(7) -0.0113(7) 0.0090(7) -0.0284(8)
C19 0.0156(5) 0.0159(5) 0.0174(5) -0.0064(4) 0.0016(4) -0.0027(4)
C20 0.0162(6) 0.0268(6) 0.0207(6) -0.0041(5) -0.0017(5) -0.0053(5)
C21 0.0232(7) 0.0303(7) 0.0175(6) -0.0018(5) -0.0020(5) -0.0067(5)
C22 0.0210(6) 0.0222(6) 0.0194(6) -0.0065(5) 0.0045(5) -0.0070(5)
C23 0.0166(6) 0.0220(6) 0.0215(6) -0.0096(5) 0.0016(4) -0.0064(5)
C24 0.0191(6) 0.0176(5) 0.0175(5) -0.0069(4) -0.0006(4) -0.0048(5)
C25 0.0243(7) 0.0342(7) 0.0203(6) -0.0085(5) 0.0074(5) -0.0116(6)
C26 0.0367(8) 0.0353(8) 0.0228(7) -0.0034(6) 0.0045(6) -0.0153(7)
C27 0.0247(7) 0.0456(9) 0.0306(7) -0.0109(7) 0.0096(6) -0.0157(6)
C28 0.0402(9) 0.0530(10) 0.0309(8) -0.0221(7) 0.0112(7) -0.0152(8)
C29 0.0142(5) 0.0148(5) 0.0188(5) -0.0068(4) 0.0008(4) -0.0038(4)
C30 0.0171(6) 0.0190(6) 0.0183(5) -0.0074(4) -0.0020(4) -0.0026(5)
C31 0.0193(6) 0.0213(6) 0.0167(5) -0.0096(5) 0.0020(4) -0.0044(5)
C32 0.0145(5) 0.0176(5) 0.0221(6) -0.0102(5) 0.0015(4) -0.0043(4)
C33 0.0150(6) 0.0216(6) 0.0199(6) -0.0084(5) -0.0023(4) -0.0018(5)
C34 0.0176(6) 0.0204(6) 0.0156(5) -0.0079(4) 0.0012(4) -0.0040(5)
C35 0.0146(6) 0.0297(7) 0.0254(6) -0.0150(5) 0.0023(5) -0.0038(5)
C36 0.0233(7) 0.0448(9) 0.0405(8) -0.0218(7) 0.0086(6) -0.0167(6)
C37 0.0216(7) 0.0409(8) 0.0356(8) -0.0264(7) 0.0048(6) -0.0021(6)
C38 0.0168(6) 0.0487(9) 0.0329(8) -0.0195(7) -0.0009(5) 0.0062(6)

loop_
_atom_type_symbol
_atom_type_description
_atom_type_scat_dispersion_real
_atom_type_scat_dispersion_imag
_atom_type_scat_source
C C 0.0033 0.0016 'International Tables Vol C Tables 4.2.6.8 and 6.1.1.4'
H H 0.0000 0.0000 'International Tables Vol C Tables 4.2.6.8 and 6.1.1.4'
Si Si 0.0817 0.0704 'International Tables Vol C Tables 4.2.6.8 and 6.1.1.4'

loop_
_geom_angle_atom_site_label_1
_geom_angle_atom_site_label_2
_geom_angle_atom_site_label_3
_geom_angle
_geom_angle_site_symmetry_1
_geom_angle_site_symmetry_3
_geom_angle_publ_flag
C9 Si1 C16 105.67(6) . . ?
C9 Si1 C13 107.28(6) . . ?
C16 Si1 C13 115.69(6) . . ?
C9 Si1 C10 107.39(6) . . ?
C16 Si1 C10 110.34(7) . . ?
C13 Si1 C10 110.03(6) . . ?
C2 C1 C7 120.64(10) . . ?
C2 C1 C8 120.55(10) . . ?
C7 C1 C8 118.76(10) . . ?
C1 C2 C3 122.31(10) . . ?
C1 C2 C7 119.46(10) . 2_675 ?
C3 C2 C7 118.22(10) . 2_675 ?
C4 C3 C2 122.36(10) . . ?
C4 C3 H3 118.8 . . ?
C2 C3 H3 118.8 . . ?
C3 C4 C5 119.22(10) . . ?
C3 C4 C19 120.61(10) . . ?
C5 C4 C19 120.16(10) . . ?
C6 C5 C4 119.22(10) . . ?
C6 C5 C29 119.65(10) . . ?
C4 C5 C29 121.11(10) . . ?
C5 C6 C7 122.57(10) . 2_675 ?
C5 C6 H6 118.7 . . ?
C7 C6 H6 118.7 2_675 . ?
C1 C7 C6 121.73(10) . 2_675 ?
C1 C7 C2 119.88(10) . 2_675 ?
C6 C7 C2 118.37(10) 2_675 2_675 ?
C9 C8 C1 175.85(12) . . ?
C8 C9 Si1 177.90(11) . . ?
C11 C10 C12 110.37(13) . . ?
C11 C10 Si1 111.64(10) . . ?
C12 C10 Si1 111.70(9) . . ?
C11 C10 H10 107.6 . . ?
C12 C10 H10 107.6 . . ?
Si1 C10 H10 107.6 . . ?
C10 C11 H11A 109.5 . . ?
C10 C11 H11B 109.5 . . ?
H11A C11 H11B 109.5 . . ?
C10 C11 H11C 109.5 . . ?
H11A C11 H11C 109.5 . . ?
H11B C11 H11C 109.5 . . ?
C10 C12 H12A 109.5 . . ?
C10 C12 H12B 109.5 . . ?
H12A C12 H12B 109.5 . . ?
C10 C12 H12C 109.5 . . ?
H12A C12 H12C 109.5 . . ?
H12B C12 H12C 109.5 . . ?
C15 C13 C14 110.55(11) . . ?
C15 C13 Si1 114.87(9) . . ?
C14 C13 Si1 112.78(10) . . ?
C15 C13 H13 106.0 . . ?
C14 C13 H13 106.0 . . ?
Si1 C13 H13 106.0 . . ?
C13 C14 H14A 109.5 . . ?
C13 C14 H14B 109.5 . . ?
H14A C14 H14B 109.5 . . ?
C13 C14 H14C 109.5 . . ?
H14A C14 H14C 109.5 . . ?
H14B C14 H14C 109.5 . . ?
C13 C15 H15A 109.5 . . ?
C13 C15 H15B 109.5 . . ?
H15A C15 H15B 109.5 . . ?
C13 C15 H15C 109.5 . . ?
H15A C15 H15C 109.5 . . ?
H15B C15 H15C 109.5 . . ?
C18 C16 C17 110.58(14) . . ?
C18 C16 Si1 113.77(10) . . ?
C17 C16 Si1 113.85(12) . . ?
C18 C16 H16 106.0 . . ?
C17 C16 H16 106.0 . . ?
Si1 C16 H16 106.0 . . ?
C16 C17 H17A 109.5 . . ?
C16 C17 H17B 109.5 . . ?
H17A C17 H17B 109.5 . . ?
C16 C17 H17C 109.5 . . ?
H17A C17 H17C 109.5 . . ?
H17B C17 H17C 109.5 . . ?
C16 C18 H18A 109.5 . . ?
C16 C18 H18B 109.5 . . ?
H18A C18 H18B 109.5 . . ?
C16 C18 H18C 109.5 . . ?
H18A C18 H18C 109.5 . . ?
H18B C18 H18C 109.5 . . ?
C24 C19 C20 117.92(11) . . ?
C24 C19 C4 121.16(10) . . ?
C20 C19 C4 120.84(11) . . ?
C21 C20 C19 120.58(12) . . ?
C21 C20 H20 119.7 . . ?
C19 C20 H20 119.7 . . ?
C20 C21 C22 121.65(12) . . ?
C20 C21 H21 119.2 . . ?
C22 C21 H21 119.2 . . ?
C23 C22 C21 117.17(11) . . ?
C23 C22 C25 122.93(12) . . ?
C21 C22 C25 119.89(11) . . ?
C24 C23 C22 121.28(11) . . ?
C24 C23 H23 119.4 . . ?
C22 C23 H23 119.4 . . ?
C23 C24 C19 121.22(11) . . ?
C23 C24 H24 119.4 . . ?
C19 C24 H24 119.4 . . ?
C28 C25 C27 108.52(13) . . ?
C28 C25 C26 108.79(12) . . ?
C27 C25 C26 108.91(12) . . ?
C28 C25 C22 108.87(12) . . ?
C27 C25 C22 111.99(11) . . ?
C26 C25 C22 109.70(11) . . ?
C25 C26 H26A 109.5 . . ?
C25 C26 H26B 109.5 . . ?
H26A C26 H26B 109.5 . . ?
C25 C26 H26C 109.5 . . ?
H26A C26 H26C 109.5 . . ?
H26B C26 H26C 109.5 . . ?
C25 C27 H27A 109.5 . . ?
C25 C27 H27B 109.5 . . ?
H27A C27 H27B 109.5 . . ?
C25 C27 H27C 109.5 . . ?
H27A C27 H27C 109.5 . . ?
H27B C27 H27C 109.5 . . ?
C25 C28 H28A 109.5 . . ?
C25 C28 H28B 109.5 . . ?
H28A C28 H28B 109.5 . . ?
C25 C28 H28C 109.5 . . ?
H28A C28 H28C 109.5 . . ?
H28B C28 H28C 109.5 . . ?
C34 C29 C30 117.71(11) . . ?
C34 C29 C5 120.75(10) . . ?
C30 C29 C5 121.50(10) . . ?
C31 C30 C29 121.05(11) . . ?
C31 C30 H30 119.5 . . ?
C29 C30 H30 119.5 . . ?
C30 C31 C32 121.63(11) . . ?
C30 C31 H31 119.2 . . ?
C32 C31 H31 119.2 . . ?
C33 C32 C31 116.96(11) . . ?
C33 C32 C35 122.26(11) . . ?
C31 C32 C35 120.61(11) . . ?
C34 C33 C32 121.60(11) . . ?
C34 C33 H33 119.2 . . ?
C32 C33 H33 119.2 . . ?
C33 C34 C29 120.91(11) . . ?
C33 C34 H34 119.5 . . ?
C29 C34 H34 119.5 . . ?
C38 C35 C37 108.11(12) . . ?
C38 C35 C32 111.79(11) . . ?
C37 C35 C32 111.41(10) . . ?
C38 C35 C36 109.15(12) . . ?
C37 C35 C36 108.85(12) . . ?
C32 C35 C36 107.47(11) . . ?
C35 C36 H36A 109.5 . . ?
C35 C36 H36B 109.5 . . ?
H36A C36 H36B 109.5 . . ?
C35 C36 H36C 109.5 . . ?
H36A C36 H36C 109.5 . . ?
H36B C36 H36C 109.5 . . ?
C35 C37 H37A 109.5 . . ?
C35 C37 H37B 109.5 . . ?
H37A C37 H37B 109.5 . . ?
C35 C37 H37C 109.5 . . ?
H37A C37 H37C 109.5 . . ?
H37B C37 H37C 109.5 . . ?
C35 C38 H38A 109.5 . . ?
C35 C38 H38B 109.5 . . ?
H38A C38 H38B 109.5 . . ?
C35 C38 H38C 109.5 . . ?
H38A C38 H38C 109.5 . . ?
H38B C38 H38C 109.5 . . ?

loop_
_geom_bond_atom_site_label_1
_geom_bond_atom_site_label_2
_geom_bond_distance
_geom_bond_site_symmetry_2
_geom_bond_publ_flag
Si1 C9 1.8441(12) . ?
Si1 C16 1.8806(14) . ?
Si1 C13 1.8825(13) . ?
Si1 C10 1.8857(14) . ?
C1 C2 1.4130(16) . ?
C1 C7 1.4147(16) . ?
C1 C8 1.4323(16) . ?
C2 C3 1.4265(16) . ?
C2 C7 1.4309(15) 2_675 ?
C3 C4 1.3741(17) . ?
C3 H3 0.9500 . ?
C4 C5 1.4412(16) . ?
C4 C19 1.4877(16) . ?
C5 C6 1.3705(16) . ?
C5 C29 1.4896(16) . ?
C6 C7 1.4219(16) 2_675 ?
C6 H6 0.9500 . ?
C7 C6 1.4219(16) 2_675 ?
C7 C2 1.4309(15) 2_675 ?
C8 C9 1.2072(17) . ?
C10 C11 1.532(2) . ?
C10 C12 1.535(2) . ?
C10 H10 1.0000 . ?
C11 H11A 0.9800 . ?
C11 H11B 0.9800 . ?
C11 H11C 0.9800 . ?
C12 H12A 0.9800 . ?
C12 H12B 0.9800 . ?
C12 H12C 0.9800 . ?
C13 C15 1.5299(18) . ?
C13 C14 1.5339(18) . ?
C13 H13 1.0000 . ?
C14 H14A 0.9800 . ?
C14 H14B 0.9800 . ?
C14 H14C 0.9800 . ?
C15 H15A 0.9800 . ?
C15 H15B 0.9800 . ?
C15 H15C 0.9800 . ?
C16 C18 1.527(2) . ?
C16 C17 1.537(2) . ?
C16 H16 1.0000 . ?
C17 H17A 0.9800 . ?
C17 H17B 0.9800 . ?
C17 H17C 0.9800 . ?
C18 H18A 0.9800 . ?
C18 H18B 0.9800 . ?
C18 H18C 0.9800 . ?
C19 C24 1.3908(17) . ?
C19 C20 1.3949(16) . ?
C20 C21 1.3883(18) . ?
C20 H20 0.9500 . ?
C21 C22 1.3993(18) . ?
C21 H21 0.9500 . ?
C22 C23 1.3919(17) . ?
C22 C25 1.5366(17) . ?
C23 C24 1.3886(17) . ?
C23 H23 0.9500 . ?
C24 H24 0.9500 . ?
C25 C28 1.532(2) . ?
C25 C27 1.532(2) . ?
C25 C26 1.533(2) . ?
C26 H26A 0.9800 . ?
C26 H26B 0.9800 . ?
C26 H26C 0.9800 . ?
C27 H27A 0.9800 . ?
C27 H27B 0.9800 . ?
C27 H27C 0.9800 . ?
C28 H28A 0.9800 . ?
C28 H28B 0.9800 . ?
C28 H28C 0.9800 . ?
C29 C34 1.3947(16) . ?
C29 C30 1.3959(17) . ?
C30 C31 1.3846(17) . ?
C30 H30 0.9500 . ?
C31 C32 1.4008(16) . ?
C31 H31 0.9500 . ?
C32 C33 1.3938(17) . ?
C32 C35 1.5345(17) . ?
C33 C34 1.3924(17) . ?
C33 H33 0.9500 . ?
C34 H34 0.9500 . ?
C35 C38 1.5327(19) . ?
C35 C37 1.5341(18) . ?
C35 C36 1.538(2) . ?
C36 H36A 0.9800 . ?
C36 H36B 0.9800 . ?
C36 H36C 0.9800 . ?
C37 H37A 0.9800 . ?
C37 H37B 0.9800 . ?
C37 H37C 0.9800 . ?
C38 H38A 0.9800 . ?
C38 H38B 0.9800 . ?
C38 H38C 0.9800 . ?
